data_7055604
loop_
_publ_author_name
'Wang, Shuo'
'Yu, Kai'
'Wang, Bo'
'Wang, Lu'
'Wang, Chun-Xiao'
'Zhang, He'
'Wang, Chun-Mei'
'Zhou, Baibin'

_publ_section_title
;
 Construction of two novel borotungstates modified by different ligands
 connected with single/double bridges
;
_journal_issue 8
_journal_name_full 'New J. Chem.'
_journal_page_first 7011
_journal_paper_doi 10.1039/C6NJ00155F
_journal_volume 40
_journal_year 2016
_chemical_formula_moiety 'C65 H65 B Cl Cu2 N14 O41.50 W12'
_chemical_formula_sum 'C65 H65 B Cl Cu2 N14 O41.5 W12'
_chemical_formula_weight 4085.85
_chemical_name_systematic
; 
 ? 
;
_space_group_IT_number 15
_symmetry_cell_setting monoclinic
_symmetry_space_group_name_Hall '-C 2yc'
_symmetry_space_group_name_H-M 'C 1 2/c 1'
_atom_sites_solution_hydrogens geom
_atom_sites_solution_primary direct
_atom_sites_solution_secondary difmap
_audit_creation_method SHELXL-97
_audit_update_record
;
2016-05-29 deposited with the CCDC.
2016-06-07 downloaded from the CCDC.
;
_cell_angle_alpha 90.00
_cell_angle_beta 101.814(10)
_cell_angle_gamma 90.00
_cell_formula_units_Z 8
_cell_length_a 48.58(2)
_cell_length_b 19.477(9)
_cell_length_c 18.724(8)
_cell_measurement_reflns_used 70903
_cell_measurement_temperature 296(2)
_cell_measurement_theta_max 28.25
_cell_measurement_theta_min 1.13
_cell_volume 17341(13)
_computing_cell_refinement 'Bruker SMART'
_computing_data_collection 'Bruker SMART'
_computing_data_reduction 'Bruker SAINT'
_computing_molecular_graphics SHELXP-97
_computing_publication_material SHELXTL
_computing_structure_refinement 'SHELXL-97 (Sheldrick, 1997)'
_computing_structure_solution 'SHELXS-97 (Sheldrick, 1990)'
_diffrn_ambient_temperature 296(2)
_diffrn_measured_fraction_theta_full 0.989
_diffrn_measured_fraction_theta_max 0.989
_diffrn_measurement_device_type 'CCD area detector'
_diffrn_measurement_method 'phi and omega scans'
_diffrn_radiation_monochromator graphite
_diffrn_radiation_source 'fine-focus sealed tube'
_diffrn_radiation_type MoK\a
_diffrn_radiation_wavelength 0.71073
_diffrn_reflns_av_R_equivalents 0.0571
_diffrn_reflns_av_unetI/netI 0.0587
_diffrn_reflns_limit_h_max 63
_diffrn_reflns_limit_h_min -64
_diffrn_reflns_limit_k_max 25
_diffrn_reflns_limit_k_min -25
_diffrn_reflns_limit_l_max 20
_diffrn_reflns_limit_l_min -24
_diffrn_reflns_number 69679
_diffrn_reflns_theta_full 28.25
_diffrn_reflns_theta_max 28.25
_diffrn_reflns_theta_min 1.13
_exptl_absorpt_coefficient_mu 16.454
_exptl_absorpt_correction_T_max 0.037
_exptl_absorpt_correction_T_min 0.027
_exptl_absorpt_correction_type multi-scan
_exptl_absorpt_process_details SADABS
_exptl_crystal_colour red
_exptl_crystal_density_diffrn 3.130
_exptl_crystal_density_method 'not measured'
_exptl_crystal_description block
_exptl_crystal_F_000 14824
_exptl_crystal_size_max 0.24
_exptl_crystal_size_mid 0.22
_exptl_crystal_size_min 0.20
_refine_diff_density_max 2.338
_refine_diff_density_min -2.192
_refine_diff_density_rms 0.319
_refine_ls_extinction_method none
_refine_ls_goodness_of_fit_ref 1.139
_refine_ls_hydrogen_treatment constr
_refine_ls_matrix_type full
_refine_ls_number_parameters 1266
_refine_ls_number_reflns 21198
_refine_ls_number_restraints 104
_refine_ls_restrained_S_all 1.105
_refine_ls_R_factor_all 0.0764
_refine_ls_R_factor_gt 0.0680
_refine_ls_shift/su_max 0.001
_refine_ls_shift/su_mean 0.000
_refine_ls_structure_factor_coef Fsqd
_refine_ls_weighting_details 'calc w=1/[\s^2^(Fo^2^)+(0.0464P)^2^+2926.1797P] where P=(Fo^2^+2Fc^2^)/3'
_refine_ls_weighting_scheme calc
_refine_ls_wR_factor_gt 0.0956
_refine_ls_wR_factor_ref 0.1260
_reflns_number_gt 16721
_reflns_number_total 21198
_reflns_threshold_expression >2sigma(I)
_cod_data_source_file c6nj00155f2.cif
_cod_data_source_block p
_cod_depositor_comments
;
The following automatic conversions were performed:

'_symmetry_cell_setting' value 'Monoclinic' changed to 'monoclinic'
according to
/usr/data/users/saulius/crontab/automatic-downloads/rss-feeds/RSC/lib/dictionaries/cif_core.dic
dictionary named 'cif_core.dic' version 2.4.2 from 2011-04-26.

Automatic conversion script
Id: cif_fix_values 4268 2015-11-12 08:31:59Z antanas 

 Adding full bibliography for 7055604--7055605.cif.
;
_cod_original_sg_symbol_H-M C2/c
_cod_original_formula_sum 'C65 H65 B Cl Cu2 N14 O41.50 W12'
_cod_database_code 7055604

loop_
_symmetry_equiv_pos_as_xyz
'x, y, z'
'-x, y, -z+1/2'
'x+1/2, y+1/2, z'
'-x+1/2, y+1/2, -z+1/2'
'-x, -y, -z'
'x, -y, z-1/2'
'-x+1/2, -y+1/2, -z'
'x+1/2, -y+1/2, z-1/2'

loop_
_atom_site_label
_atom_site_type_symbol
_atom_site_fract_x
_atom_site_fract_y
_atom_site_fract_z
_atom_site_U_iso_or_equiv
_atom_site_adp_type
_atom_site_occupancy
_atom_site_symmetry_multiplicity
_atom_site_calc_flag
_atom_site_refinement_flags
W1 W 0.14280(2) 0.79545(5) 0.55880(5) 0.0424(2) Uani 1 1 d U
W2 W 0.14299(2) 0.62470(5) 0.61679(5) 0.0393(2) Uani 1 1 d U
W3 W 0.07565(2) 0.67834(5) 0.76843(6) 0.0425(2) Uani 1 1 d U
W4 W 0.13251(2) 0.92910(5) 0.67249(5) 0.0454(2) Uani 1 1 d .
W5 W 0.08053(2) 0.72073(5) 0.59073(5) 0.0398(2) Uani 1 1 d .
W6 W 0.072727(19) 0.85013(4) 0.71369(5) 0.03445(19) Uani 1 1 d .
W7 W 0.13033(2) 0.72485(5) 0.91336(5) 0.0406(2) Uani 1 1 d U
W8 W 0.19944(2) 0.66878(6) 0.75635(6) 0.0492(3) Uani 1 1 d .
W9 W 0.19206(2) 0.79900(5) 0.88157(5) 0.0403(2) Uani 1 1 d .
W10 W 0.12947(2) 0.89385(5) 0.85521(6) 0.0456(2) Uani 1 1 d U
W11 W 0.13971(2) 0.58980(5) 0.79711(5) 0.0444(2) Uani 1 1 d U
W12 W 0.19663(2) 0.84142(5) 0.70285(5) 0.0425(2) Uani 1 1 d .
O1 O 0.1450(4) 0.8116(10) 0.4694(10) 0.060(3) Uani 1 1 d U
O2 O 0.1289(4) 0.7075(10) 1.0014(10) 0.059(3) Uani 1 1 d U
O3 O 0.0534(4) 0.7021(10) 0.5214(11) 0.063(4) Uani 1 1 d U
O4 O 0.1299(4) 1.0122(11) 0.6459(12) 0.066(4) Uani 1 1 d U
O5 O 0.1412(4) 0.5080(10) 0.8291(11) 0.064(4) Uani 1 1 d U
O6 O 0.0695(4) 0.6703(10) 0.6682(11) 0.0643(19) Uani 1 1 d U
O7 O 0.1050(4) 0.6428(11) 0.5869(11) 0.065(2) Uani 1 1 d U
C1 C 0.1951(5) 0.7597(12) 1.1297(13) 0.041(5) Uani 1 1 d U
O8 O 0.1471(5) 0.5633(11) 0.5583(12) 0.070(4) Uani 1 1 d U
O9 O 0.2031(4) 0.8490(11) 0.8037(11) 0.065(2) Uani 1 1 d U
B1 B 0.1360(4) 0.7598(10) 0.7349(11) 0.022(4) Uani 1 1 d U
O10 O 0.1254(5) 0.9584(11) 0.9112(11) 0.067(4) Uani 1 1 d U
O11 O 0.1307(4) 0.8821(11) 0.5847(12) 0.0668(19) Uani 1 1 d U
O12 O 0.1349(5) 0.9459(11) 0.7743(12) 0.067(2) Uani 1 1 d U
O13 O 0.1040(4) 0.7755(11) 0.5443(11) 0.0652(19) Uani 1 1 d U
N1 N 0.0737(4) 0.9280(10) 0.3670(10) 0.039(4) Uani 1 1 d .
O14 O 0.1700(4) 0.7461(11) 0.9315(11) 0.0648(19) Uani 1 1 d U
O15 O 0.1818(4) 0.6317(11) 0.6663(11) 0.066(2) Uani 1 1 d U
O16 O 0.2258(5) 0.8803(11) 0.6871(12) 0.069(4) Uani 1 1 d U
O17 O 0.1372(4) 0.5695(11) 0.6955(11) 0.066(2) Uani 1 1 d U
O18 O 0.0455(4) 0.6419(10) 0.7853(11) 0.060(4) Uani 1 1 d U
O19 O 0.0420(5) 0.8925(11) 0.7027(11) 0.068(4) Uani 1 1 d U
O20 O 0.2301(4) 0.6273(10) 0.7674(11) 0.060(4) Uani 1 1 d U
O21 O 0.1047(9) 0.754(2) 0.713(2) 0.0629(18) Uani 0.50 1 d PU
O22 O 0.1426(4) 0.6357(10) 0.8871(11) 0.0625(17) Uani 1 1 d U
Cu1 Cu 0.13619(6) 0.78869(14) 0.34291(15) 0.0380(6) Uani 1 1 d .
N2 N 0.1076(4) 0.8618(10) 0.3357(12) 0.046(5) Uani 1 1 d .
N3 N 0.1666(4) 0.7200(9) 0.3322(10) 0.040(4) Uani 1 1 d .
N4 N 0.1074(4) 0.7155(11) 0.3506(11) 0.045(5) Uani 1 1 d .
N5 N 0.1684(4) 0.8523(10) 0.3341(10) 0.043(5) Uani 1 1 d .
Cu2 Cu 0.13998(6) 0.70809(14) 1.12475(15) 0.0397(6) Uani 1 1 d .
O23 O 0.0624(4) 0.7715(10) 0.7597(11) 0.0638(19) Uani 1 1 d U
O24 O 0.1679(9) 0.763(2) 0.758(2) 0.0643(17) Uani 0.50 1 d PU
O25 O 0.1792(4) 0.6030(11) 0.8023(12) 0.066(2) Uani 1 1 d U
O26 O 0.0898(4) 0.8848(11) 0.8029(11) 0.065(2) Uani 1 1 d U
N6 N 0.1131(5) 0.6310(10) 1.1208(12) 0.046(5) Uani 1 1 d .
C2 C 0.2145(5) 0.7038(12) 0.3212(13) 0.043(5) Uani 1 1 d .
H2 H 0.2318 0.7229 0.3183 0.052 Uiso 1 1 calc R
C3 C 0.1920(5) 0.8206(12) 0.3240(13) 0.043(5) Uani 1 1 d .
C4 C 0.1912(5) 0.7449(11) 0.3260(11) 0.035(4) Uani 1 1 d U
C5 C 0.2153(5) 0.8576(14) 0.3156(15) 0.053(7) Uani 1 1 d .
H5 H 0.2316 0.8349 0.3095 0.064 Uiso 1 1 calc R
O28 O 0.0640(4) 0.8024(11) 0.6222(11) 0.065(2) Uani 1 1 d U
C6 C 0.0993(5) 0.9122(12) 0.2821(12) 0.040(5) Uani 1 1 d .
H6 H 0.1066 0.9167 0.2402 0.048 Uiso 1 1 calc R
C7 C 0.0909(5) 0.8723(12) 0.3814(12) 0.039(5) Uani 1 1 d .
H7 H 0.0908 0.8437 0.4211 0.047 Uiso 1 1 calc R
O29 O 0.1795(5) 0.8167(11) 0.6030(11) 0.0661(19) Uani 1 1 d U
O30 O 0.1218(4) 0.8189(10) 0.9130(11) 0.0624(17) Uani 1 1 d U
O31 O 0.1730(5) 0.9162(11) 0.6962(12) 0.0676(19) Uani 1 1 d U
C8 C 0.0791(5) 0.9536(11) 0.2998(12) 0.039(5) Uani 1 1 d .
H8 H 0.0705 0.9910 0.2733 0.047 Uiso 1 1 calc R
O32 O 0.1512(4) 0.7028(11) 0.5641(11) 0.0634(17) Uani 1 1 d U
O33 O 0.1482(9) 0.811(2) 0.689(2) 0.0638(18) Uani 0.50 1 d PU
O34 O 0.2095(5) 0.7481(11) 0.7118(11) 0.066(2) Uani 1 1 d U
O35 O 0.2065(5) 0.7180(11) 0.8478(11) 0.065(2) Uani 1 1 d U
O36 O 0.1495(9) 0.689(2) 0.731(2) 0.0630(17) Uani 0.50 1 d PU
O37 O 0.1286(9) 0.735(2) 0.659(2) 0.0638(18) Uani 0.50 1 d PU
O38 O 0.0948(5) 0.9102(11) 0.6678(11) 0.066(2) Uani 1 1 d U
O39 O 0.1458(9) 0.785(2) 0.815(2) 0.0635(17) Uani 0.50 1 d PU
O40 O 0.1220(9) 0.829(2) 0.740(2) 0.0639(17) Uani 0.50 1 d PU
C9 C 0.0842(7) 0.6228(15) 0.3799(14) 0.061(8) Uani 1 1 d .
H9 H 0.0784 0.5872 0.4064 0.074 Uiso 1 1 calc R
N7 N 0.0734(5) 0.6423(11) 0.3093(11) 0.050(5) Uani 1 1 d .
C10 C 0.1051(6) 0.6678(14) 0.4011(16) 0.054(6) Uani 1 1 d U
H10 H 0.1169 0.6663 0.4468 0.065 Uiso 1 1 calc R
O41 O 0.1248(9) 0.707(2) 0.785(2) 0.0629(17) Uani 0.50 1 d PU
O42 O 0.2189(5) 0.8173(11) 0.9506(12) 0.073(4) Uani 1 1 d U
C11 C 0.0114(5) 0.9899(13) 0.4785(12) 0.047(6) Uani 1 1 d .
C12 C 0.0578(5) 0.9446(14) 0.4792(13) 0.047(6) Uani 1 1 d .
H12 H 0.0748 0.9269 0.5045 0.057 Uiso 1 1 calc R
C13 C 0.0536(5) 0.9519(12) 0.4061(13) 0.043(5) Uani 1 1 d .
C14 C 0.0374(6) 0.9631(14) 0.5167(16) 0.057(7) Uani 1 1 d U
H14 H 0.0407 0.9579 0.5671 0.068 Uiso 1 1 calc R
C15 C 0.0505(6) 0.6101(11) 0.2558(12) 0.043(5) Uani 1 1 d .
C16 C 0.2107(6) 0.6351(15) 0.3210(14) 0.055(7) Uani 1 1 d .
H16 H 0.2257 0.6066 0.3177 0.066 Uiso 1 1 calc R
C17 C 0.1849(6) 0.6054(14) 0.3257(14) 0.054(7) Uani 1 1 d .
H17 H 0.1827 0.5580 0.3254 0.065 Uiso 1 1 calc R
C18 C 0.0478(5) 0.5400(13) 0.2537(14) 0.049(6) Uani 1 1 d .
H18 H 0.0599 0.5122 0.2864 0.059 Uiso 1 1 calc R
C19 C 0.1686(6) 0.9221(13) 0.3377(14) 0.051(6) Uani 1 1 d .
H19 H 0.1533 0.9445 0.3502 0.061 Uiso 1 1 calc R
C20 C 0.0284(5) 0.9822(13) 0.3677(15) 0.048(6) Uani 1 1 d .
H20 H 0.0258 0.9893 0.3176 0.058 Uiso 1 1 calc R
C21 C 0.1632(6) 0.6473(12) 0.3307(13) 0.048(6) Uani 1 1 d .
H21 H 0.1458 0.6285 0.3331 0.058 Uiso 1 1 calc R
C22 C 0.2146(6) 0.9297(14) 0.3161(15) 0.057(7) Uani 1 1 d .
H22 H 0.2303 0.9552 0.3116 0.068 Uiso 1 1 calc R
C23 C 0.0333(6) 0.6496(14) 0.2045(17) 0.057(7) Uani 1 1 d .
H23 H 0.0357 0.6970 0.2042 0.068 Uiso 1 1 calc R
N8 N 0.1752(4) 0.6484(9) 1.1330(10) 0.039(4) Uani 1 1 d .
C24 C 0.1994(5) 0.6828(13) 1.1376(13) 0.045(6) Uani 1 1 d .
O43 O 0.1681(5) 0.8748(11) 0.8865(12) 0.068(2) Uani 1 1 d U
C25 C 0.1774(5) 0.5801(14) 1.1400(15) 0.050(6) Uani 1 1 d .
H25 H 0.1611 0.5544 1.1361 0.060 Uiso 1 1 calc R
C26 C 0.2258(5) 0.6527(13) 1.1484(14) 0.046(6) Uani 1 1 d .
H26 H 0.2419 0.6783 1.1478 0.056 Uiso 1 1 calc R
C27 C 0.2269(6) 0.5837(16) 1.1599(18) 0.065(8) Uani 1 1 d .
H27 H 0.2441 0.5611 1.1726 0.078 Uiso 1 1 calc R
C28 C 0.2180(6) 0.8059(14) 1.1280(15) 0.054(6) Uani 1 1 d .
H28 H 0.2364 0.7900 1.1340 0.065 Uiso 1 1 calc R
C29 C 0.1105(6) 0.5782(16) 1.1655(16) 0.060(8) Uani 1 1 d .
H29 H 0.1217 0.5726 1.2117 0.072 Uiso 1 1 calc R
C30 C 0.0092(5) 0.5496(12) 0.1477(12) 0.041(5) Uani 1 1 d .
C31 C 0.0259(6) 0.5113(13) 0.1994(15) 0.060(8) Uani 1 1 d .
H31 H 0.0229 0.4641 0.1997 0.072 Uiso 1 1 calc R
C32 C 0.0868(6) 0.6986(15) 0.2933(13) 0.052(6) Uani 1 1 d .
H32 H 0.0826 0.7224 0.2494 0.063 Uiso 1 1 calc R
C33 C 0.1908(6) 0.9610(16) 0.3232(19) 0.068(9) Uani 1 1 d .
H33 H 0.1892 1.0084 0.3185 0.082 Uiso 1 1 calc R
N9 N 0.0792(5) 0.5620(11) 1.0697(12) 0.052(5) Uani 1 1 d .
C34 C -0.0132(5) 0.5197(12) 0.0932(14) 0.043(5) Uani 1 1 d .
C35 C 0.0560(6) 0.5340(14) 1.0164(15) 0.054(6) Uani 1 1 d .
C36 C -0.0251(6) 0.5585(11) 0.0313(14) 0.049(6) Uani 1 1 d .
H36 H -0.0186 0.6030 0.0268 0.059 Uiso 1 1 calc R
C37 C 0.0081(6) 1.0008(17) 0.4037(17) 0.065(8) Uani 1 1 d .
H37 H -0.0083 1.0211 0.3781 0.077 Uiso 1 1 calc R
C38 C 0.0902(7) 0.5353(14) 1.1368(14) 0.059(7) Uani 1 1 d .
H38 H 0.0846 0.4957 1.1578 0.071 Uiso 1 1 calc R
C39 C 0.0127(7) 0.6193(13) 0.1538(18) 0.063(8) Uani 1 1 d .
H39 H 0.0004 0.6473 0.1219 0.075 Uiso 1 1 calc R
C40 C 0.0465(6) 0.4683(13) 1.024(2) 0.064(8) Uani 1 1 d .
H40 H 0.0539 0.4423 1.0654 0.077 Uiso 1 1 calc R
O44 O 0.0932(4) 0.7033(10) 0.8665(11) 0.0623(17) Uani 1 1 d U
O45 O 0.0993(4) 0.5986(10) 0.7789(11) 0.0625(18) Uani 1 1 d U
C41 C 0.2020(8) 0.5477(14) 1.1523(16) 0.068(9) Uani 1 1 d .
H41 H 0.2024 0.5000 1.1559 0.082 Uiso 1 1 calc R
C42 C 0.2117(7) 0.8749(16) 1.117(2) 0.073(9) Uani 1 1 d .
H42 H 0.2256 0.9067 1.1130 0.087 Uiso 1 1 calc R
C43 C 0.0946(6) 0.6185(16) 1.064(2) 0.067(8) Uani 1 1 d .
H43 H 0.0919 0.6458 1.0228 0.081 Uiso 1 1 calc R
C44 C -0.0240(8) 0.458(2) 0.099(2) 0.087(11) Uani 1 1 d U
H44 H -0.0168 0.4320 0.1398 0.105 Uiso 1 1 calc R
C45 C 0.0462(9) 0.571(2) 0.956(2) 0.095(12) Uani 1 1 d U
H45 H 0.0535 0.6139 0.9497 0.114 Uiso 1 1 calc R
C46 C 0.1847(7) 0.8944(15) 1.112(2) 0.073(9) Uani 1 1 d .
H46 H 0.1805 0.9410 1.1077 0.088 Uiso 1 1 calc R
C47 C 0.2472(5) 0.7145(15) 0.5013(14) 0.054(7) Uani 1 1 d .
C48 C 0.2144(7) 0.6221(18) 0.5203(15) 0.064(8) Uani 1 1 d .
H48 H 0.1975 0.6094 0.5323 0.077 Uiso 1 1 calc R
C49 C 0.2330(7) 0.5729(17) 0.5005(15) 0.061(7) Uani 1 1 d .
C50 C 0.2225(7) 0.688(2) 0.5209(17) 0.075(9) Uani 1 1 d .
H50 H 0.2106 0.7203 0.5358 0.090 Uiso 1 1 calc R
N10 N 0.2241(5) 0.5004(12) 0.4891(10) 0.051(5) Uani 1 1 d .
C53 C 0.2416(7) 0.4492(16) 0.4939(15) 0.062(7) Uani 1 1 d .
H53 H 0.2611 0.4522 0.5043 0.074 Uiso 1 1 calc R
C51 C 0.1969(7) 0.4774(17) 0.4707(13) 0.062(8) Uani 1 1 d .
H51 H 0.1806 0.5041 0.4623 0.074 Uiso 1 1 calc R
C52 C 0.1983(6) 0.4118(14) 0.4674(14) 0.057(6) Uani 1 1 d U
H52 H 0.1827 0.3830 0.4575 0.068 Uiso 1 1 calc R
N11 N 0.2260(7) 0.3893(18) 0.4805(14) 0.084(8) Uani 1 1 d U
C54 C 0.0363(7) 0.8436(15) 0.1360(19) 0.067(8) Uani 1 1 d .
H54 H 0.0539 0.8590 0.1307 0.081 Uiso 1 1 calc R
C55 C 0.0038(6) 0.8199(13) 0.2129(17) 0.058(7) Uani 1 1 d .
C56 C 0.0295(6) 0.8439(15) 0.2032(16) 0.057(7) Uani 1 1 d U
H56 H 0.0424 0.8606 0.2431 0.068 Uiso 1 1 calc R
C57 C -0.0148(6) 0.7992(14) 0.151(2) 0.068(9) Uani 1 1 d .
H57 H -0.0326 0.7854 0.1565 0.081 Uiso 1 1 calc R
C58 C 0.0171(8) 0.8202(14) 0.0759(18) 0.069(9) Uani 1 1 d .
C59 C -0.0092(7) 0.7973(17) 0.0823(19) 0.071(9) Uani 1 1 d .
H59 H -0.0223 0.7814 0.0423 0.085 Uiso 1 1 calc R
N12 N 0.0260(6) 0.8203(13) 0.0047(13) 0.069(8) Uani 1 1 d .
C61 C 0.0516(10) 0.824(2) -0.011(2) 0.104(8) Uani 1 1 d U
H61 H 0.0683 0.8286 0.0239 0.125 Uiso 1 1 calc R
C62 C 0.0209(10) 0.815(3) -0.115(2) 0.104(8) Uani 1 1 d U
C63 C 0.0074(9) 0.818(2) -0.058(2) 0.101(14) Uani 1 1 d .
H63 H -0.0121 0.8187 -0.0628 0.121 Uiso 1 1 calc R
C64 C 0.2567(6) 0.5951(17) 0.4796(15) 0.062(8) Uani 1 1 d .
H64 H 0.2684 0.5631 0.4638 0.075 Uiso 1 1 calc R
C65 C 0.2637(7) 0.6614(16) 0.4813(17) 0.062(7) Uani 1 1 d U
H65 H 0.2805 0.6733 0.4684 0.075 Uiso 1 1 calc R
N13 N 0.1685(4) 0.7800(11) 1.1227(12) 0.048(5) Uani 1 1 d .
C66 C 0.1627(5) 0.8481(12) 1.1142(16) 0.051(6) Uani 1 1 d .
H66 H 0.1443 0.8639 1.1097 0.062 Uiso 1 1 calc R
N14 N 0.0497(8) 0.821(2) -0.0809(19) 0.108(8) Uani 1 1 d U
Cl1 Cl 0.10983(17) 0.7813(4) 1.1621(5) 0.069(2) Uani 1 1 d .
O1W O 0.0000 0.7583(19) -0.2500 0.093(11) Uani 1 2 d SU
H1WA H 0.0112 0.7437 -0.2760 0.139 Uiso 0.50 1 d PR
H1WB H -0.0177 0.7561 -0.2660 0.139 Uiso 0.50 1 d PR
O2W O 0.1785(5) 1.0269(13) 1.0027(14) 0.087(4) Uani 1 1 d U
H2WA H 0.1639 1.0079 0.9774 0.130 Uiso 1 1 d R
H2WB H 0.1741 1.0685 1.0087 0.130 Uiso 1 1 d R

loop_
_atom_site_aniso_label
_atom_site_aniso_U_11
_atom_site_aniso_U_22
_atom_site_aniso_U_33
_atom_site_aniso_U_23
_atom_site_aniso_U_13
_atom_site_aniso_U_12
W1 0.0486(5) 0.0550(6) 0.0244(4) 0.0042(4) 0.0094(4) 0.0104(4)
W2 0.0479(5) 0.0360(4) 0.0341(4) -0.0077(3) 0.0085(4) 0.0048(4)
W3 0.0402(5) 0.0411(5) 0.0480(5) -0.0077(4) 0.0131(4) -0.0099(4)
W4 0.0700(7) 0.0269(4) 0.0362(5) -0.0001(3) 0.0038(4) -0.0040(4)
W5 0.0421(5) 0.0404(5) 0.0321(4) 0.0037(3) -0.0036(4) -0.0068(4)
W6 0.0360(4) 0.0315(4) 0.0354(4) -0.0004(3) 0.0061(3) 0.0039(3)
W7 0.0489(5) 0.0485(5) 0.0255(4) 0.0059(4) 0.0105(4) 0.0099(4)
W8 0.0385(5) 0.0692(7) 0.0395(5) 0.0025(5) 0.0068(4) 0.0170(5)
W9 0.0379(5) 0.0477(5) 0.0323(4) -0.0031(4) 0.0004(4) -0.0027(4)
W10 0.0655(6) 0.0326(4) 0.0441(5) -0.0116(4) 0.0241(5) -0.0083(4)
W11 0.0580(6) 0.0280(4) 0.0422(5) 0.0035(4) -0.0018(4) 0.0044(4)
W12 0.0352(5) 0.0558(6) 0.0377(5) -0.0053(4) 0.0100(4) -0.0093(4)
O1 0.062(5) 0.065(5) 0.053(5) 0.008(5) 0.015(5) 0.004(5)
O2 0.060(5) 0.062(5) 0.056(5) 0.006(5) 0.015(4) 0.001(5)
O3 0.073(8) 0.049(7) 0.063(8) 0.008(7) 0.006(7) 0.006(7)
O4 0.067(5) 0.064(5) 0.067(5) 0.004(3) 0.013(3) 0.000(3)
O5 0.067(8) 0.060(8) 0.065(8) 0.004(7) 0.011(7) 0.003(7)
O6 0.069(3) 0.063(3) 0.061(3) 0.000(3) 0.014(3) 0.001(3)
O7 0.066(3) 0.064(3) 0.065(3) 0.006(3) 0.013(3) 0.001(3)
C1 0.041(5) 0.041(5) 0.040(5) 0.000(2) 0.008(2) 0.000(2)
O8 0.075(8) 0.075(8) 0.061(8) -0.011(7) 0.017(7) -0.002(7)
O9 0.070(3) 0.065(3) 0.062(3) 0.000(3) 0.013(3) 0.003(3)
B1 0.023(4) 0.023(4) 0.022(4) 0.0005(19) 0.004(2) -0.0005(19)
O10 0.070(7) 0.069(7) 0.062(7) -0.011(7) 0.014(7) 0.002(7)
O11 0.067(3) 0.067(3) 0.064(3) 0.000(3) 0.010(3) 0.002(3)
O12 0.069(3) 0.068(3) 0.063(3) 0.000(3) 0.011(3) -0.002(3)
O13 0.066(3) 0.065(3) 0.065(3) 0.005(3) 0.013(3) 0.003(3)
N1 0.039(10) 0.040(10) 0.037(10) -0.004(8) 0.009(8) 0.011(8)
O14 0.065(3) 0.064(3) 0.066(3) 0.003(3) 0.014(3) 0.001(3)
O15 0.068(3) 0.069(3) 0.061(3) 0.003(3) 0.012(3) -0.002(3)
O16 0.071(8) 0.072(8) 0.066(8) -0.010(7) 0.023(7) -0.008(7)
O17 0.067(3) 0.068(3) 0.062(3) 0.002(3) 0.011(3) -0.002(3)
O18 0.062(7) 0.061(8) 0.062(7) -0.004(7) 0.022(7) -0.007(7)
O19 0.069(8) 0.077(8) 0.063(8) 0.012(7) 0.021(7) 0.014(7)
O20 0.061(7) 0.067(8) 0.054(7) -0.003(7) 0.017(7) 0.006(7)
O21 0.065(3) 0.063(3) 0.061(3) 0.001(3) 0.014(3) 0.000(3)
O22 0.064(3) 0.061(3) 0.061(3) 0.000(3) 0.009(3) 0.004(3)
Cu1 0.0387(14) 0.0346(13) 0.0421(14) -0.0015(11) 0.0117(12) -0.0003(11)
N2 0.050(12) 0.039(10) 0.054(12) 0.008(9) 0.025(10) 0.003(9)
N3 0.058(12) 0.029(9) 0.041(10) 0.002(7) 0.024(9) 0.009(8)
N4 0.046(11) 0.051(12) 0.041(11) -0.005(9) 0.017(9) -0.001(9)
N5 0.044(11) 0.051(11) 0.031(9) 0.015(8) -0.003(8) -0.017(9)
Cu2 0.0453(16) 0.0377(14) 0.0365(14) -0.0005(11) 0.0087(12) -0.0011(11)
O23 0.069(3) 0.063(3) 0.060(3) 0.002(3) 0.014(3) -0.001(3)
O24 0.066(3) 0.065(3) 0.062(3) 0.001(3) 0.013(3) 0.001(3)
O25 0.067(2) 0.067(2) 0.065(2) 0.0004(17) 0.0131(17) -0.0006(17)
O26 0.066(2) 0.065(2) 0.063(2) 0.0008(17) 0.0137(17) -0.0016(17)
N6 0.053(12) 0.037(10) 0.049(12) 0.010(9) 0.013(10) 0.007(9)
C2 0.042(13) 0.049(13) 0.041(12) 0.003(10) 0.014(10) -0.008(10)
C3 0.046(13) 0.040(12) 0.041(12) 0.005(10) 0.001(10) -0.015(10)
C4 0.035(5) 0.035(5) 0.034(5) -0.0004(19) 0.008(2) 0.0002(19)
C5 0.040(13) 0.065(17) 0.063(16) -0.011(13) 0.028(12) 0.001(12)
O28 0.070(3) 0.064(3) 0.061(3) 0.003(3) 0.014(3) -0.001(3)
C6 0.030(11) 0.053(13) 0.037(11) -0.003(10) 0.006(9) -0.006(9)
C7 0.036(11) 0.042(12) 0.035(11) 0.002(9) -0.005(9) 0.006(9)
O29 0.068(3) 0.067(3) 0.062(3) -0.001(3) 0.010(3) 0.004(3)
O30 0.064(3) 0.061(3) 0.063(3) 0.004(3) 0.014(3) 0.002(3)
O31 0.070(3) 0.067(3) 0.064(3) -0.003(3) 0.010(3) 0.003(3)
C8 0.045(13) 0.036(11) 0.036(11) 0.004(9) 0.008(10) 0.005(9)
O32 0.064(3) 0.064(3) 0.061(3) 0.004(3) 0.011(3) 0.003(3)
O33 0.066(3) 0.064(3) 0.061(3) 0.001(3) 0.013(3) 0.002(3)
O34 0.071(3) 0.066(3) 0.062(3) -0.001(3) 0.012(3) 0.003(3)
O35 0.070(3) 0.065(3) 0.062(3) 0.002(3) 0.013(3) 0.002(3)
O36 0.064(2) 0.063(2) 0.062(2) 0.0004(16) 0.0132(16) 0.0004(16)
O37 0.066(3) 0.064(3) 0.061(3) 0.001(3) 0.013(3) 0.001(3)
O38 0.069(3) 0.068(3) 0.062(3) 0.002(3) 0.013(3) -0.003(3)
O39 0.064(2) 0.063(2) 0.063(2) 0.0001(16) 0.0130(16) 0.0005(16)
O40 0.065(2) 0.064(2) 0.063(2) 0.0005(16) 0.0133(16) 0.0001(16)
C9 0.09(2) 0.060(17) 0.043(14) -0.002(12) 0.031(15) -0.021(15)
N7 0.049(12) 0.054(13) 0.041(11) 0.001(9) -0.002(9) -0.003(10)
C10 0.054(6) 0.054(6) 0.054(6) 0.000(2) 0.011(2) 0.000(2)
O41 0.065(3) 0.063(3) 0.061(3) 0.001(3) 0.013(3) 0.000(3)
O42 0.078(8) 0.069(8) 0.070(8) 0.005(7) 0.007(8) -0.003(8)
C11 0.051(14) 0.058(15) 0.026(10) 0.004(10) -0.002(10) 0.029(12)
C12 0.037(12) 0.064(16) 0.035(12) 0.000(11) -0.007(10) 0.016(11)
C13 0.039(12) 0.044(12) 0.044(13) -0.003(10) 0.001(10) 0.014(10)
C14 0.056(7) 0.057(7) 0.056(7) 0.000(2) 0.011(2) 0.000(2)
C15 0.062(15) 0.033(11) 0.032(11) -0.008(9) 0.003(10) -0.005(10)
C16 0.061(17) 0.060(16) 0.044(14) 0.020(12) 0.013(12) 0.017(13)
C17 0.066(18) 0.049(14) 0.043(14) -0.004(11) -0.001(13) 0.014(13)
C18 0.045(14) 0.049(14) 0.045(13) 0.011(11) -0.013(11) -0.008(11)
C19 0.051(15) 0.047(14) 0.051(15) 0.004(11) -0.001(12) 0.005(11)
C20 0.053(15) 0.047(13) 0.050(14) 0.002(11) 0.021(12) 0.005(11)
C21 0.062(16) 0.040(13) 0.044(13) 0.004(10) 0.014(12) 0.010(11)
C22 0.055(16) 0.058(16) 0.064(17) -0.005(13) 0.027(14) -0.034(13)
C23 0.046(14) 0.043(14) 0.077(19) -0.013(13) 0.002(13) 0.004(11)
N8 0.042(10) 0.031(9) 0.038(10) -0.014(7) -0.004(8) 0.003(8)
C24 0.049(14) 0.049(13) 0.038(12) -0.016(10) 0.012(10) -0.020(11)
O43 0.068(3) 0.067(3) 0.069(3) 0.003(3) 0.015(3) 0.000(3)
C25 0.031(12) 0.064(16) 0.057(15) -0.006(12) 0.016(11) -0.001(11)
C26 0.025(11) 0.055(14) 0.053(14) -0.009(11) -0.007(10) -0.004(10)
C27 0.054(17) 0.064(18) 0.08(2) 0.009(16) 0.022(16) 0.019(14)
C28 0.053(15) 0.049(15) 0.062(17) 0.009(12) 0.018(13) 0.002(12)
C29 0.049(15) 0.074(19) 0.058(17) 0.033(15) 0.010(13) 0.014(14)
C30 0.051(14) 0.038(11) 0.031(11) -0.005(9) 0.006(10) -0.009(10)
C31 0.078(19) 0.031(12) 0.059(16) 0.009(11) -0.013(14) -0.021(12)
C32 0.061(16) 0.067(17) 0.030(11) 0.004(11) 0.014(11) 0.002(13)
C33 0.054(17) 0.060(17) 0.10(2) 0.038(17) 0.025(16) 0.006(14)
N9 0.048(12) 0.050(12) 0.048(12) 0.011(9) -0.017(10) 0.004(9)
C34 0.032(11) 0.044(12) 0.054(14) -0.001(10) 0.010(10) -0.010(9)
C35 0.063(17) 0.053(15) 0.047(14) 0.004(12) 0.012(13) -0.007(13)
C36 0.064(16) 0.023(10) 0.057(15) -0.006(10) 0.000(13) -0.014(10)
C37 0.046(15) 0.08(2) 0.067(19) 0.027(16) 0.019(14) 0.011(14)
C38 0.09(2) 0.043(14) 0.037(13) 0.000(11) -0.001(14) -0.006(14)
C39 0.068(19) 0.034(13) 0.08(2) 0.001(13) 0.006(16) -0.004(12)
C40 0.042(14) 0.035(13) 0.11(3) 0.011(14) -0.007(15) 0.006(11)
O44 0.063(2) 0.062(2) 0.062(2) -0.0013(16) 0.0120(16) 0.0015(16)
O45 0.063(2) 0.062(2) 0.062(2) -0.0014(17) 0.0112(16) 0.0009(17)
C41 0.11(3) 0.033(13) 0.056(17) -0.002(12) 0.011(18) 0.010(15)
C42 0.07(2) 0.057(18) 0.10(3) 0.005(17) 0.041(19) -0.013(15)
C43 0.052(17) 0.054(17) 0.09(2) 0.002(15) -0.007(16) -0.004(13)
C44 0.088(11) 0.087(11) 0.087(11) 0.000(2) 0.018(3) 0.000(2)
C45 0.095(12) 0.095(12) 0.095(12) 0.000(2) 0.019(3) 0.000(2)
C46 0.07(2) 0.037(14) 0.12(3) 0.018(16) 0.014(19) -0.006(13)
C47 0.040(13) 0.084(18) 0.041(12) -0.002(13) 0.018(11) 0.015(13)
C48 0.064(19) 0.09(2) 0.045(15) -0.001(15) 0.019(14) 0.006(16)
C49 0.068(19) 0.08(2) 0.040(14) -0.009(13) 0.016(13) 0.014(15)
C50 0.07(2) 0.10(3) 0.055(18) -0.007(18) 0.015(16) 0.006(19)
N10 0.067(15) 0.061(13) 0.025(9) 0.009(9) 0.011(9) 0.013(11)
C53 0.07(2) 0.063(18) 0.050(15) -0.021(13) 0.018(14) -0.002(15)
C51 0.065(18) 0.09(2) 0.026(11) 0.017(12) -0.006(12) -0.011(16)
C52 0.073(14) 0.050(15) 0.047(14) -0.013(12) 0.012(13) -0.037(12)
N11 0.093(17) 0.12(3) 0.040(13) -0.004(14) 0.005(14) -0.004(18)
C54 0.060(18) 0.051(16) 0.09(2) 0.011(15) 0.014(17) 0.000(13)
C55 0.052(16) 0.042(13) 0.076(19) -0.006(13) 0.005(14) 0.005(12)
C56 0.057(7) 0.056(7) 0.057(7) 0.000(2) 0.011(2) 0.000(2)
C57 0.053(17) 0.040(14) 0.10(3) -0.010(15) -0.010(16) -0.017(12)
C58 0.09(2) 0.041(14) 0.066(19) -0.012(13) -0.012(17) 0.016(15)
C59 0.07(2) 0.07(2) 0.07(2) -0.019(16) -0.003(16) -0.009(16)
N12 0.081(18) 0.068(16) 0.048(13) -0.019(12) -0.012(13) 0.032(14)
C61 0.109(18) 0.13(2) 0.073(15) -0.023(15) 0.013(15) 0.030(17)
C62 0.109(18) 0.13(2) 0.075(15) -0.023(15) 0.012(15) 0.030(17)
C63 0.08(2) 0.11(3) 0.10(3) -0.03(2) -0.02(2) 0.04(2)
C64 0.062(18) 0.08(2) 0.051(16) 0.025(14) 0.025(14) 0.023(15)
C65 0.062(7) 0.063(7) 0.062(7) 0.000(2) 0.013(2) 0.000(2)
N13 0.033(10) 0.052(12) 0.062(13) -0.008(10) 0.020(9) -0.006(9)
C66 0.041(13) 0.032(11) 0.083(19) -0.005(12) 0.017(13) -0.002(10)
N14 0.113(18) 0.130(19) 0.078(14) -0.019(14) 0.015(14) 0.029(17)
Cl1 0.079(5) 0.047(4) 0.098(6) -0.007(4) 0.058(5) 0.002(3)
O1W 0.092(11) 0.094(11) 0.093(11) 0.000 0.019(4) 0.000
O2W 0.087(8) 0.085(8) 0.084(8) -0.001(8) 0.008(8) -0.005(8)

loop_
_atom_type_symbol
_atom_type_description
_atom_type_scat_dispersion_real
_atom_type_scat_dispersion_imag
_atom_type_scat_source
B B 0.0013 0.0007 'International Tables Vol C Tables 4.2.6.8 and 6.1.1.4'
C C 0.0033 0.0016 'International Tables Vol C Tables 4.2.6.8 and 6.1.1.4'
Cl Cl 0.1484 0.1585 'International Tables Vol C Tables 4.2.6.8 and 6.1.1.4'
Cu Cu 0.3201 1.2651 'International Tables Vol C Tables 4.2.6.8 and 6.1.1.4'
N N 0.0061 0.0033 'International Tables Vol C Tables 4.2.6.8 and 6.1.1.4'
O O 0.0106 0.0060 'International Tables Vol C Tables 4.2.6.8 and 6.1.1.4'
W W -0.8490 6.8722 'International Tables Vol C Tables 4.2.6.8 and 6.1.1.4'
H H 0.0000 0.0000 'International Tables Vol C Tables 4.2.6.8 and 6.1.1.4'

loop_
_geom_angle_atom_site_label_1
_geom_angle_atom_site_label_2
_geom_angle_atom_site_label_3
_geom_angle
_geom_angle_site_symmetry_1
_geom_angle_site_symmetry_3
O1 W1 O32 99.9(9) . .
O1 W1 O29 98.4(9) . .
O32 W1 O29 90.6(9) . .
O1 W1 O11 99.8(9) . .
O32 W1 O11 159.9(9) . .
O29 W1 O11 90.5(9) . .
O1 W1 O13 99.0(9) . .
O32 W1 O13 90.6(9) . .
O29 W1 O13 162.1(9) . .
O11 W1 O13 82.3(9) . .
O1 W1 O33 159.9(12) . .
O32 W1 O33 95.2(12) . .
O29 W1 O33 68.0(12) . .
O11 W1 O33 66.7(12) . .
O13 W1 O33 94.0(12) . .
O1 W1 O37 156.7(12) . .
O32 W1 O37 65.1(12) . .
O29 W1 O37 99.4(12) . .
O11 W1 O37 94.9(12) . .
O13 W1 O37 65.1(12) . .
O33 W1 O37 43.4(14) . .
O8 W2 O7 100.7(10) . .
O8 W2 O17 99.4(10) . .
O7 W2 O17 92.6(9) . .
O8 W2 O32 99.5(10) . .
O7 W2 O32 89.7(9) . .
O17 W2 O32 160.2(9) . .
O8 W2 O15 97.4(10) . .
O7 W2 O15 161.6(9) . .
O17 W2 O15 87.3(9) . .
O32 W2 O15 84.5(9) . .
O8 W2 O37 158.2(12) . .
O7 W2 O37 66.2(12) . .
O17 W2 O37 98.6(12) . .
O32 W2 O37 64.4(11) . .
O15 W2 O37 95.7(12) . .
O8 W2 O36 159.1(13) . .
O7 W2 O36 96.3(12) . .
O17 W2 O36 67.7(11) . .
O32 W2 O36 92.5(11) . .
O15 W2 O36 66.7(12) . .
O37 W2 O36 42.3(14) . .
O18 W3 O6 100.6(9) . .
O18 W3 O45 99.3(9) . .
O6 W3 O45 90.3(9) . .
O18 W3 O23 97.1(9) . .
O6 W3 O23 90.6(9) . .
O45 W3 O23 163.1(9) . .
O18 W3 O44 99.1(9) . .
O6 W3 O44 160.2(9) . .
O45 W3 O44 88.1(9) . .
O23 W3 O44 85.3(9) . .
O18 W3 O41 159.0(12) . .
O6 W3 O41 95.8(12) . .
O45 W3 O41 67.3(11) . .
O23 W3 O41 95.8(12) . .
O44 W3 O41 65.5(11) . .
O18 W3 O21 157.9(12) . .
O6 W3 O21 66.5(12) . .
O45 W3 O21 98.6(11) . .
O23 W3 O21 66.4(11) . .
O44 W3 O21 94.3(12) . .
O41 W3 O21 42.9(14) . .
O4 W4 O38 99.3(10) . .
O4 W4 O11 102.8(10) . .
O38 W4 O11 89.6(9) . .
O4 W4 O12 96.6(10) . .
O38 W4 O12 86.6(9) . .
O11 W4 O12 160.5(9) . .
O4 W4 O31 101.7(10) . .
O38 W4 O31 158.5(9) . .
O11 W4 O31 90.1(9) . .
O12 W4 O31 86.6(9) . .
O4 W4 O33 161.7(12) . .
O38 W4 O33 95.7(12) . .
O11 W4 O33 66.7(12) . .
O12 W4 O33 94.7(12) . .
O31 W4 O33 64.6(12) . .
O4 W4 O40 155.2(12) . .
O38 W4 O40 63.6(12) . .
O11 W4 O40 95.2(12) . .
O12 W4 O40 66.1(12) . .
O31 W4 O40 95.1(12) . .
O33 W4 O40 43.0(13) . .
O3 W5 O13 102.4(9) . .
O3 W5 O6 100.2(9) . .
O13 W5 O6 157.3(9) . .
O3 W5 O28 95.9(9) . .
O13 W5 O28 90.2(9) . .
O6 W5 O28 89.5(9) . .
O3 W5 O7 101.0(9) . .
O13 W5 O7 89.6(9) . .
O6 W5 O7 84.0(9) . .
O28 W5 O7 162.7(9) . .
O3 W5 O21 158.4(12) . .
O13 W5 O21 93.4(12) . .
O6 W5 O21 65.5(11) . .
O28 W5 O21 69.0(12) . .
O7 W5 O21 93.8(12) . .
O3 W5 O37 159.9(12) . .
O13 W5 O37 64.9(12) . .
O6 W5 O37 92.8(11) . .
O28 W5 O37 99.4(12) . .
O7 W5 O37 65.0(12) . .
O21 W5 O37 41.7(13) . .
O19 W6 O26 98.8(10) . .
O19 W6 O23 98.3(10) . .
O26 W6 O23 89.8(9) . .
O19 W6 O38 102.2(10) . .
O26 W6 O38 89.6(9) . .
O23 W6 O38 159.4(9) . .
O19 W6 O28 95.8(10) . .
O26 W6 O28 165.4(9) . .
O23 W6 O28 89.0(9) . .
O38 W6 O28 86.4(9) . .
O19 W6 O40 160.0(13) . .
O26 W6 O40 68.0(12) . .
O23 W6 O40 96.8(12) . .
O38 W6 O40 64.1(12) . .
O28 W6 O40 97.7(12) . .
O19 W6 O21 158.3(13) . .
O26 W6 O21 96.9(12) . .
O23 W6 O21 67.0(11) . .
O38 W6 O21 92.7(11) . .
O28 W6 O21 69.2(12) . .
O40 W6 O21 41.7(14) . .
O2 W7 O30 98.3(9) . .
O2 W7 O44 100.4(9) . .
O30 W7 O44 91.5(9) . .
O2 W7 O14 96.3(9) . .
O30 W7 O14 90.1(9) . .
O44 W7 O14 162.7(9) . .
O2 W7 O22 98.4(9) . .
O30 W7 O22 162.8(9) . .
O44 W7 O22 89.8(9) . .
O14 W7 O22 83.7(9) . .
O2 W7 O41 158.2(12) . .
O30 W7 O41 99.3(12) . .
O44 W7 O41 66.4(12) . .
O14 W7 O41 96.4(12) . .
O22 W7 O41 65.6(11) . .
O2 W7 O39 156.0(12) . .
O30 W7 O39 68.2(11) . .
O44 W7 O39 99.7(12) . .
O14 W7 O39 65.1(12) . .
O22 W7 O39 94.6(11) . .
O41 W7 O39 45.3(14) . .
O20 W8 O34 98.5(10) . .
O20 W8 O15 99.1(9) . .
O34 W8 O15 91.7(9) . .
O20 W8 O25 98.5(9) . .
O34 W8 O25 162.9(9) . .
O15 W8 O25 88.0(9) . .
O20 W8 O35 98.0(9) . .
O34 W8 O35 88.3(9) . .
O15 W8 O35 162.7(9) . .
O25 W8 O35 86.9(9) . .
O20 W8 O24 157.8(12) . .
O34 W8 O24 66.3(12) . .
O15 W8 O24 97.6(12) . .
O25 W8 O24 96.7(12) . .
O35 W8 O24 66.7(12) . .
O20 W8 O36 160.0(12) . .
O34 W8 O36 97.1(12) . .
O15 W8 O36 68.0(12) . .
O25 W8 O36 66.9(12) . .
O35 W8 O36 94.9(12) . .
O24 W8 O36 42.1(14) . .
O42 W9 O14 99.6(10) . .
O42 W9 O35 98.8(10) . .
O14 W9 O35 89.8(9) . .
O42 W9 O43 100.7(10) . .
O14 W9 O43 89.0(9) . .
O35 W9 O43 160.4(9) . .
O42 W9 O9 100.6(10) . .
O14 W9 O9 159.7(9) . .
O35 W9 O9 89.4(9) . .
O43 W9 O9 85.0(9) . .
O42 W9 O39 160.4(13) . .
O14 W9 O39 67.6(12) . .
O35 W9 O39 96.0(12) . .
O43 W9 O39 65.6(12) . .
O9 W9 O39 92.3(12) . .
O42 W9 O24 158.1(13) . .
O14 W9 O24 95.8(12) . .
O35 W9 O24 65.6(12) . .
O43 W9 O24 95.1(12) . .
O9 W9 O24 65.6(11) . .
O39 W9 O24 41.5(14) . .
O10 W10 O43 101.0(10) . .
O10 W10 O12 98.8(10) . .
O43 W10 O12 93.5(9) . .
O10 W10 O30 99.1(10) . .
O43 W10 O30 88.3(9) . .
O12 W10 O30 161.3(9) . .
O10 W10 O26 98.5(10) . .
O43 W10 O26 160.3(9) . .
O12 W10 O26 86.2(9) . .
O30 W10 O26 85.9(9) . .
O10 W10 O39 159.3(12) . .
O43 W10 O39 63.8(12) . .
O12 W10 O39 96.3(12) . .
O30 W10 O39 67.8(11) . .
O26 W10 O39 96.6(12) . .
O10 W10 O40 156.6(12) . .
O43 W10 O40 97.5(12) . .
O12 W10 O40 65.8(11) . .
O30 W10 O40 95.5(11) . .
O26 W10 O40 64.4(11) . .
O39 W10 O40 44.0(14) . .
O5 W11 O22 98.1(9) . .
O5 W11 O25 97.9(9) . .
O22 W11 O25 90.0(9) . .
O5 W11 O17 98.4(9) . .
O22 W11 O17 163.5(9) . .
O25 W11 O17 86.5(9) . .
O5 W11 O45 96.6(9) . .
O22 W11 O45 90.1(9) . .
O25 W11 O45 165.4(9) . .
O17 W11 O45 89.3(9) . .
O5 W11 O41 156.8(12) . .
O22 W11 O41 66.3(12) . .
O25 W11 O41 99.0(12) . .
O17 W11 O41 98.3(12) . .
O45 W11 O41 67.7(12) . .
O5 W11 O36 160.0(12) . .
O22 W11 O36 95.5(12) . .
O25 W11 O36 67.4(12) . .
O17 W11 O36 68.3(12) . .
O45 W11 O36 98.0(12) . .
O41 W11 O36 43.2(13) . .
O16 W12 O31 99.6(10) . .
O16 W12 O9 99.7(10) . .
O31 W12 O9 88.8(9) . .
O16 W12 O34 99.8(10) . .
O31 W12 O34 160.4(9) . .
O9 W12 O34 90.1(9) . .
O16 W12 O29 98.7(10) . .
O31 W12 O29 89.6(9) . .
O9 W12 O29 161.5(9) . .
O34 W12 O29 85.2(9) . .
O16 W12 O33 159.6(13) . .
O31 W12 O33 66.6(12) . .
O9 W12 O33 95.1(12) . .
O34 W12 O33 94.0(12) . .
O29 W12 O33 67.5(12) . .
O16 W12 O24 158.6(13) . .
O31 W12 O24 97.0(12) . .
O9 W12 O24 67.1(12) . .
O34 W12 O24 64.7(12) . .
O29 W12 O24 94.8(12) . .
O33 W12 O24 41.7(14) . .
W1 O1 Cu1 154.5(11) . .
W7 O2 Cu2 160.4(12) . .
W3 O6 W5 135.5(12) . .
W2 O7 W5 136.0(12) . .
N13 C1 C28 124(2) . .
N13 C1 C24 114(2) . .
C28 C1 C24 122(2) . .
W12 O9 W9 135.8(12) . .
O37 B1 O21 71(2) . .
O37 B1 O33 74(2) . .
O21 B1 O33 112(3) . .
O37 B1 O24 109(3) . .
O21 B1 O24 178(3) . .
O33 B1 O24 69(2) . .
O37 B1 O40 109(3) . .
O21 B1 O40 69(2) . .
O33 B1 O40 72(2) . .
O24 B1 O40 113(3) . .
O37 B1 O36 71(2) . .
O21 B1 O36 110(3) . .
O33 B1 O36 110(2) . .
O24 B1 O36 69(2) . .
O40 B1 O36 178(3) . .
O37 B1 O39 176(3) . .
O21 B1 O39 113(2) . .
O33 B1 O39 105(3) . .
O24 B1 O39 68(2) . .
O40 B1 O39 73(2) . .
O36 B1 O39 107(2) . .
O37 B1 O41 108(3) . .
O21 B1 O41 70(2) . .
O33 B1 O41 177(3) . .
O24 B1 O41 108(3) . .
O40 B1 O41 109(2) . .
O36 B1 O41 69(2) . .
O39 B1 O41 73(2) . .
W4 O11 W1 134.8(12) . .
W10 O12 W4 135.8(12) . .
W1 O13 W5 136.5(12) . .
C7 N1 C13 128(2) . .
C7 N1 C8 103.7(17) . .
C13 N1 C8 127.7(19) . .
W9 O14 W7 133.2(12) . .
W8 O15 W2 133.0(12) . .
W2 O17 W11 131.7(12) . .
B1 O21 O40 56(2) . .
B1 O21 O37 54(2) . .
O40 O21 O37 91(3) . .
B1 O21 O41 57(2) . .
O40 O21 O41 93(3) . .
O37 O21 O41 90(3) . .
B1 O21 W3 125(2) . .
O40 O21 W3 133(3) . .
O37 O21 W3 129(3) . .
O41 O21 W3 68.1(19) . .
B1 O21 W6 124(2) . .
O40 O21 W6 67.6(19) . .
O37 O21 W6 133(3) . .
O41 O21 W6 131(2) . .
W3 O21 W6 92.1(14) . .
B1 O21 W5 123(2) . .
O40 O21 W5 129(3) . .
O37 O21 W5 69.3(19) . .
O41 O21 W5 131(2) . .
W3 O21 W5 91.6(14) . .
W6 O21 W5 91.7(14) . .
W11 O22 W7 133.1(11) . .
N2 Cu1 N4 91.5(8) . .
N2 Cu1 N5 95.6(9) . .
N4 Cu1 N5 172.9(9) . .
N2 Cu1 N3 169.4(8) . .
N4 Cu1 N3 94.1(8) . .
N5 Cu1 N3 78.8(8) . .
N2 Cu1 O1 85.0(8) . .
N4 Cu1 O1 92.7(7) . .
N5 Cu1 O1 88.9(7) . .
N3 Cu1 O1 103.7(7) . .
C7 N2 C6 103.4(19) . .
C7 N2 Cu1 126.1(16) . .
C6 N2 Cu1 130.4(15) . .
C4 N3 C21 118.0(19) . .
C4 N3 Cu1 117.2(14) . .
C21 N3 Cu1 124.8(17) . .
C10 N4 C32 104(2) . .
C10 N4 Cu1 134.1(19) . .
C32 N4 Cu1 121.7(17) . .
C3 N5 C19 118(2) . .
C3 N5 Cu1 115.1(15) . .
C19 N5 Cu1 127.2(19) . .
N13 Cu2 N6 174.7(8) . .
N13 Cu2 N8 79.9(8) . .
N6 Cu2 N8 96.1(8) . .
N13 Cu2 Cl1 93.4(6) . .
N6 Cu2 Cl1 91.6(6) . .
N8 Cu2 Cl1 157.1(6) . .
N13 Cu2 O2 90.3(8) . .
N6 Cu2 O2 86.6(8) . .
N8 Cu2 O2 95.5(7) . .
Cl1 Cu2 O2 106.6(6) . .
W6 O23 W3 134.0(11) . .
B1 O24 O39 57(2) . .
B1 O24 O33 55(2) . .
O39 O24 O33 90(3) . .
B1 O24 O36 56(2) . .
O39 O24 O36 92(3) . .
O33 O24 O36 93(3) . .
B1 O24 W8 126(2) . .
O39 O24 W8 133(3) . .
O33 O24 W8 132(3) . .
O36 O24 W8 69.3(19) . .
B1 O24 W12 123(2) . .
O39 O24 W12 126(3) . .
O33 O24 W12 67.6(19) . .
O36 O24 W12 135(3) . .
W8 O24 W12 93.0(14) . .
B1 O24 W9 123(2) . .
O39 O24 W9 65.6(19) . .
O33 O24 W9 129(3) . .
O36 O24 W9 129(3) . .
W8 O24 W9 92.8(14) . .
W12 O24 W9 90.9(14) . .
W11 O25 W8 131.7(12) . .
W6 O26 W10 134.0(11) . .
C43 N6 C29 103(3) . .
C43 N6 Cu2 122(2) . .
C29 N6 Cu2 135(2) . .
C16 C2 C4 117(2) . .
C16 C2 H2 121.6 . .
C4 C2 H2 121.6 . .
N5 C3 C5 121(2) . .
N5 C3 C4 115.2(19) . .
C5 C3 C4 124(2) . .
N3 C4 C2 124(2) . .
N3 C4 C3 113.6(19) . .
C2 C4 C3 123(2) . .
C3 C5 C22 120(2) . .
C3 C5 H5 120.1 . .
C22 C5 H5 120.1 . .
W6 O28 W5 130.0(11) . .
C8 C6 N2 111(2) . .
C8 C6 H6 124.6 . .
N2 C6 H6 124.6 . .
N2 C7 N1 116(2) . .
N2 C7 H7 122.2 . .
N1 C7 H7 122.2 . .
W1 O29 W12 131.8(12) . .
W7 O30 W10 133.1(11) . .
W12 O31 W4 134.8(12) . .
C6 C8 N1 106.1(19) . .
C6 C8 H8 126.9 . .
N1 C8 H8 126.9 . .
W1 O32 W2 137.8(12) . .
B1 O33 O24 56(2) . .
B1 O33 O40 55(2) . .
O24 O33 O40 93(3) . .
B1 O33 O37 52(2) . .
O24 O33 O37 88(3) . .
O40 O33 O37 87(3) . .
B1 O33 W12 126(2) . .
O24 O33 W12 71(2) . .
O40 O33 W12 133(3) . .
O37 O33 W12 133(2) . .
B1 O33 W1 121(2) . .
O24 O33 W1 128(3) . .
O40 O33 W1 129(3) . .
O37 O33 W1 68.7(19) . .
W12 O33 W1 92.4(14) . .
B1 O33 W4 123(2) . .
O24 O33 W4 136(3) . .
O40 O33 W4 68.6(19) . .
O37 O33 W4 128(3) . .
W12 O33 W4 93.1(14) . .
W1 O33 W4 91.3(14) . .
W8 O34 W12 135.5(12) . .
W9 O35 W8 134.6(12) . .
B1 O36 O24 55(2) . .
B1 O36 O37 53(2) . .
O24 O36 O37 89(3) . .
B1 O36 O41 56(2) . .
O24 O36 O41 92(3) . .
O37 O36 O41 89(3) . .
B1 O36 W11 124(2) . .
O24 O36 W11 132(3) . .
O37 O36 W11 132(3) . .
O41 O36 W11 68.2(19) . .
B1 O36 W8 124(2) . .
O24 O36 W8 68.5(19) . .
O37 O36 W8 129(2) . .
O41 O36 W8 134(3) . .
W11 O36 W8 93.8(14) . .
B1 O36 W2 122(2) . .
O24 O36 W2 131(2) . .
O37 O36 W2 68.8(19) . .
O41 O36 W2 129(3) . .
W11 O36 W2 92.4(14) . .
W8 O36 W2 92.1(14) . .
B1 O37 O21 55(2) . .
B1 O37 O36 56(2) . .
O21 O37 O36 91(3) . .
B1 O37 O33 54(2) . .
O21 O37 O33 90(3) . .
O36 O37 O33 90(3) . .
B1 O37 W1 122(2) . .
O21 O37 W1 132(3) . .
O36 O37 W1 129(3) . .
O33 O37 W1 67.9(18) . .
B1 O37 W2 125(2) . .
O21 O37 W2 131(3) . .
O36 O37 W2 68.9(19) . .
O33 O37 W2 132(2) . .
W1 O37 W2 92.0(14) . .
B1 O37 W5 124(2) . .
O21 O37 W5 69(2) . .
O36 O37 W5 133(3) . .
O33 O37 W5 130(2) . .
W1 O37 W5 92.5(14) . .
W2 O37 W5 92.3(14) . .
W4 O38 W6 138.0(12) . .
B1 O39 O24 55(2) . .
B1 O39 W9 128(2) . .
O24 O39 W9 73(2) . .
B1 O39 W7 120(2) . .
O24 O39 W7 133(3) . .
W9 O39 W7 93.5(15) . .
B1 O39 W10 121(2) . .
O24 O39 W10 134(3) . .
W9 O39 W10 94.0(15) . .
W7 O39 W10 90.7(14) . .
B1 O40 O21 55(2) . .
B1 O40 O33 54(2) . .
O21 O40 O33 92(3) . .
B1 O40 W6 125(2) . .
O21 O40 W6 71(2) . .
O33 O40 W6 136(3) . .
B1 O40 W4 122(2) . .
O21 O40 W4 132(3) . .
O33 O40 W4 68.3(19) . .
W6 O40 W4 93.7(15) . .
B1 O40 W10 122(2) . .
O21 O40 W10 133(3) . .
O33 O40 W10 126(3) . .
W6 O40 W10 93.3(14) . .
W4 O40 W10 92.3(14) . .
C10 C9 N7 103(2) . .
C10 C9 H9 128.6 . .
N7 C9 H9 128.6 . .
C32 N7 C9 110(2) . .
C32 N7 C15 122(2) . .
C9 N7 C15 128(2) . .
C9 C10 N4 114(3) . .
C9 C10 H10 122.8 . .
N4 C10 H10 122.8 . .
B1 O41 O36 55(2) . .
B1 O41 O21 53.0(19) . .
O36 O41 O21 90(3) . .
B1 O41 W11 124(2) . .
O36 O41 W11 68.6(19) . .
O21 O41 W11 133(3) . .
B1 O41 W7 121(2) . .
O36 O41 W7 131(3) . .
O21 O41 W7 129(2) . .
W11 O41 W7 94.4(14) . .
B1 O41 W3 122(2) . .
O36 O41 W3 131(3) . .
O21 O41 W3 69.1(19) . .
W11 O41 W3 93.9(14) . .
W7 O41 W3 93.8(14) . .
C37 C11 C14 118(2) . .
C37 C11 C11 123(2) . 5_576
C14 C11 C11 119(2) . 5_576
C13 C12 C14 121(2) . .
C13 C12 H12 119.5 . .
C14 C12 H12 119.5 . .
C12 C13 C20 120(2) . .
C12 C13 N1 121(2) . .
C20 C13 N1 119(2) . .
C12 C14 C11 120(2) . .
C12 C14 H14 120.0 . .
C11 C14 H14 120.0 . .
C18 C15 C23 120(2) . .
C18 C15 N7 120(2) . .
C23 C15 N7 120(2) . .
C2 C16 C17 122(3) . .
C2 C16 H16 118.8 . .
C17 C16 H16 118.8 . .
C21 C17 C16 118(3) . .
C21 C17 H17 120.8 . .
C16 C17 H17 120.8 . .
C15 C18 C31 118(2) . .
C15 C18 H18 121.2 . .
C31 C18 H18 121.2 . .
N5 C19 C33 122(3) . .
N5 C19 H19 118.9 . .
C33 C19 H19 118.9 . .
C37 C20 C13 120(2) . .
C37 C20 H20 120.0 . .
C13 C20 H20 120.0 . .
C17 C21 N3 121(3) . .
C17 C21 H21 119.7 . .
N3 C21 H21 119.7 . .
C33 C22 C5 119(2) . .
C33 C22 H22 120.6 . .
C5 C22 H22 120.6 . .
C39 C23 C15 120(3) . .
C39 C23 H23 120.0 . .
C15 C23 H23 120.0 . .
C24 N8 C25 116(2) . .
C24 N8 Cu2 115.5(16) . .
C25 N8 Cu2 128.3(16) . .
N8 C24 C26 125(2) . .
N8 C24 C1 113(2) . .
C26 C24 C1 122(2) . .
W10 O43 W9 136.2(12) . .
C41 C25 N8 123(3) . .
C41 C25 H25 118.6 . .
N8 C25 H25 118.6 . .
C27 C26 C24 116(2) . .
C27 C26 H26 121.8 . .
C24 C26 H26 121.8 . .
C26 C27 C41 119(3) . .
C26 C27 H27 120.6 . .
C41 C27 H27 120.6 . .
C42 C28 C1 118(3) . .
C42 C28 H28 121.2 . .
C1 C28 H28 121.2 . .
C38 C29 N6 113(3) . .
C38 C29 H29 123.6 . .
N6 C29 H29 123.6 . .
C31 C30 C39 116(2) . .
C31 C30 C34 122(2) . .
C39 C30 C34 121(2) . .
C30 C31 C18 123(2) . .
C30 C31 H31 118.6 . .
C18 C31 H31 118.6 . .
N7 C32 N4 110(2) . .
N7 C32 H32 125.1 . .
N4 C32 H32 125.1 . .
C22 C33 C19 120(3) . .
C22 C33 H33 120.2 . .
C19 C33 H33 120.2 . .
C43 N9 C38 105(2) . .
C43 N9 C35 128(2) . .
C38 N9 C35 126(2) . .
C44 C34 C36 117(3) . .
C44 C34 C30 124(3) . .
C36 C34 C30 119(2) . .
C45 C35 C40 121(3) . .
C45 C35 N9 118(3) . .
C40 C35 N9 120(3) . .
C34 C36 C40 122(2) . 5_566
C34 C36 H36 119.1 . .
C40 C36 H36 119.1 5_566 .
C20 C37 C11 121(3) . .
C20 C37 H37 119.5 . .
C11 C37 H37 119.5 . .
C29 C38 N9 105(2) . .
C29 C38 H38 127.7 . .
N9 C38 H38 127.7 . .
C23 C39 C30 123(3) . .
C23 C39 H39 118.4 . .
C30 C39 H39 118.4 . .
C35 C40 C36 118(3) . 5_566
C35 C40 H40 120.8 . .
C36 C40 H40 120.8 5_566 .
W7 O44 W3 134.1(11) . .
W3 O45 W11 131.0(11) . .
C25 C41 C27 121(3) . .
C25 C41 H41 119.6 . .
C27 C41 H41 119.6 . .
C46 C42 C28 118(3) . .
C46 C42 H42 121.1 . .
C28 C42 H42 121.1 . .
N6 C43 N9 114(3) . .
N6 C43 H43 123.0 . .
N9 C43 H43 123.0 . .
C34 C44 C45 123(4) . 5_566
C34 C44 H44 118.3 . .
C45 C44 H44 118.3 5_566 .
C35 C45 C44 118(4) . 5_566
C35 C45 H45 120.8 . .
C44 C45 H45 120.8 5_566 .
C42 C46 C66 123(3) . .
C42 C46 H46 118.3 . .
C66 C46 H46 118.3 . .
C65 C47 C47 126(3) . 7_566
C65 C47 C50 111(3) . .
C47 C47 C50 123(3) 7_566 .
C50 C48 C49 117(3) . .
C50 C48 H48 121.6 . .
C49 C48 H48 121.6 . .
C64 C49 C48 119(3) . .
C64 C49 N10 120(3) . .
C48 C49 N10 120(3) . .
C48 C50 C47 127(3) . .
C48 C50 H50 116.6 . .
C47 C50 H50 116.6 . .
C53 N10 C51 111(3) . .
C53 N10 C49 124(3) . .
C51 N10 C49 126(2) . .
N10 C53 N11 108(3) . .
N10 C53 H53 126.1 . .
N11 C53 H53 126.1 . .
C52 C51 N10 106(3) . .
C52 C51 H51 126.9 . .
N10 C51 H51 126.9 . .
C51 C52 N11 111(3) . .
C51 C52 H52 124.3 . .
N11 C52 H52 124.3 . .
C53 N11 C52 104(3) . .
C56 C54 C58 120(3) . .
C56 C54 H54 120.0 . .
C58 C54 H54 120.0 . .
C57 C55 C56 116(3) . .
C57 C55 C55 122(3) . 2
C56 C55 C55 121(3) . 2
C54 C56 C55 121(3) . .
C54 C56 H56 119.4 . .
C55 C56 H56 119.4 . .
C59 C57 C55 125(3) . .
C59 C57 H57 117.3 . .
C55 C57 H57 117.3 . .
C59 C58 C54 121(3) . .
C59 C58 N12 122(3) . .
C54 C58 N12 117(3) . .
C57 C59 C58 116(3) . .
C57 C59 H59 122.1 . .
C58 C59 H59 122.1 . .
C63 N12 C61 108(3) . .
C63 N12 C58 121(3) . .
C61 N12 C58 130(3) . .
N14 C61 N12 110(4) . .
N14 C61 H61 125.2 . .
N12 C61 H61 125.2 . .
C63 C62 N14 104(4) . .
N12 C63 C62 110(4) . .
N12 C63 H63 125.1 . .
C62 C63 H63 125.1 . .
C65 C64 C49 122(3) . .
C65 C64 H64 119.2 . .
C49 C64 H64 119.2 . .
C64 C65 C47 124(3) . .
C64 C65 H65 117.8 . .
C47 C65 H65 117.8 . .
C1 N13 C66 118(2) . .
C1 N13 Cu2 117.3(17) . .
C66 N13 Cu2 124.3(16) . .
N13 C66 C46 119(2) . .
N13 C66 H66 120.4 . .
C46 C66 H66 120.4 . .
C61 N14 C62 108(4) . .
H1WA O1W H1WB 120.0 . .
H2WA O2W H2WB 106.7 . .

loop_
_geom_bond_atom_site_label_1
_geom_bond_atom_site_label_2
_geom_bond_distance
_geom_bond_site_symmetry_2
W1 O1 1.729(19) .
W1 O32 1.85(2) .
W1 O29 1.85(2) .
W1 O11 1.88(2) .
W1 O13 1.89(2) .
W1 O33 2.42(4) .
W1 O37 2.43(4) .
W2 O8 1.66(2) .
W2 O7 1.85(2) .
W2 O17 1.89(2) .
W2 O32 1.90(2) .
W2 O15 1.93(2) .
W2 O37 2.43(4) .
W2 O36 2.43(4) .
W3 O18 1.714(19) .
W3 O6 1.85(2) .
W3 O45 1.92(2) .
W3 O23 1.92(2) .
W3 O44 1.92(2) .
W3 O41 2.41(4) .
W3 O21 2.43(4) .
W4 O4 1.69(2) .
W4 O38 1.85(2) .
W4 O11 1.87(2) .
W4 O12 1.91(2) .
W4 O31 1.94(2) .
W4 O33 2.43(4) .
W4 O40 2.43(4) .
W5 O3 1.69(2) .
W5 O13 1.90(2) .
W5 O6 1.92(2) .
W5 O28 1.93(2) .
W5 O7 1.94(2) .
W5 O21 2.43(4) .
W5 O37 2.44(4) .
W6 O19 1.68(2) .
W6 O26 1.83(2) .
W6 O23 1.88(2) .
W6 O38 1.91(2) .
W6 O28 1.92(2) .
W6 O40 2.38(4) .
W6 O21 2.43(4) .
W7 O2 1.698(19) .
W7 O30 1.88(2) .
W7 O44 1.88(2) .
W7 O14 1.93(2) .
W7 O22 1.93(2) .
W7 O41 2.39(4) .
W7 O39 2.43(4) .
W8 O20 1.670(19) .
W8 O34 1.87(2) .
W8 O15 1.87(2) .
W8 O25 1.92(2) .
W8 O35 1.93(2) .
W8 O24 2.39(4) .
W8 O36 2.41(4) .
W9 O42 1.67(2) .
W9 O14 1.87(2) .
W9 O35 1.89(2) .
W9 O43 1.89(2) .
W9 O9 1.92(2) .
W9 O39 2.35(4) .
W9 O24 2.47(4) .
W10 O10 1.67(2) .
W10 O43 1.88(2) .
W10 O12 1.89(2) .
W10 O30 1.90(2) .
W10 O26 1.98(2) .
W10 O39 2.44(4) .
W10 O40 2.45(4) .
W11 O5 1.70(2) .
W11 O22 1.89(2) .
W11 O25 1.92(2) .
W11 O17 1.92(2) .
W11 O45 1.93(2) .
W11 O41 2.38(4) .
W11 O36 2.39(4) .
W12 O16 1.68(2) .
W12 O31 1.84(2) .
W12 O9 1.86(2) .
W12 O34 1.92(2) .
W12 O29 1.94(2) .
W12 O33 2.39(4) .
W12 O24 2.44(4) .
O1 Cu1 2.36(2) .
O2 Cu2 2.262(19) .
C1 N13 1.33(3) .
C1 C28 1.43(3) .
C1 C24 1.52(3) .
B1 O37 1.48(4) .
B1 O21 1.50(5) .
B1 O33 1.51(4) .
B1 O24 1.52(5) .
B1 O40 1.53(5) .
B1 O36 1.54(4) .
B1 O39 1.55(5) .
B1 O41 1.57(4) .
N1 C7 1.36(3) .
N1 C13 1.41(3) .
N1 C8 1.43(3) .
O21 O40 1.71(6) .
O21 O37 1.73(6) .
O21 O41 1.77(6) .
Cu1 N2 1.97(2) .
Cu1 N4 2.02(2) .
Cu1 N5 2.028(18) .
Cu1 N3 2.034(18) .
N2 C7 1.31(3) .
N2 C6 1.40(3) .
N3 C4 1.32(3) .
N3 C21 1.43(3) .
N4 C10 1.35(3) .
N4 C32 1.35(3) .
N5 C3 1.35(3) .
N5 C19 1.36(3) .
Cu2 N13 1.98(2) .
Cu2 N6 1.98(2) .
Cu2 N8 2.048(18) .
Cu2 Cl1 2.255(7) .
O24 O39 1.71(6) .
O24 O33 1.72(6) .
O24 O36 1.73(6) .
N6 C43 1.26(4) .
N6 C29 1.35(3) .
C2 C16 1.35(4) .
C2 C4 1.40(3) .
C2 H2 0.9300 .
C3 C5 1.38(3) .
C3 C4 1.47(3) .
C5 C22 1.40(4) .
C5 H5 0.9300 .
C6 C8 1.36(3) .
C6 H6 0.9300 .
C7 H7 0.9300 .
C8 H8 0.9300 .
O33 O40 1.78(6) .
O33 O37 1.79(6) .
O36 O37 1.76(6) .
O36 O41 1.76(6) .
C9 C10 1.34(4) .
C9 N7 1.37(3) .
C9 H9 0.9300 .
N7 C32 1.34(3) .
N7 C15 1.48(3) .
C10 H10 0.9300 .
C11 C37 1.39(4) .
C11 C14 1.42(4) .
C11 C11 1.54(5) 5_576
C12 C13 1.35(3) .
C12 C14 1.37(4) .
C12 H12 0.9300 .
C13 C20 1.41(3) .
C14 H14 0.9300 .
C15 C18 1.37(3) .
C15 C23 1.37(4) .
C16 C17 1.40(4) .
C16 H16 0.9300 .
C17 C21 1.35(3) .
C17 H17 0.9300 .
C18 C31 1.43(3) .
C18 H18 0.9300 .
C19 C33 1.39(4) .
C19 H19 0.9300 .
C20 C37 1.35(4) .
C20 H20 0.9300 .
C21 H21 0.9300 .
C22 C33 1.33(4) .
C22 H22 0.9300 .
C23 C39 1.36(4) .
C23 H23 0.9300 .
N8 C24 1.34(3) .
N8 C25 1.34(3) .
C24 C26 1.39(3) .
C25 C41 1.33(4) .
C25 H25 0.9300 .
C26 C27 1.36(4) .
C26 H26 0.9300 .
C27 C41 1.38(5) .
C27 H27 0.9300 .
C28 C42 1.38(4) .
C28 H28 0.9300 .
C29 C38 1.32(4) .
C29 H29 0.9300 .
C30 C31 1.35(3) .
C30 C39 1.37(3) .
C30 C34 1.45(3) .
C31 H31 0.9300 .
C32 H32 0.9300 .
C33 H33 0.9300 .
N9 C43 1.35(4) .
N9 C38 1.36(3) .
N9 C35 1.45(3) .
C34 C44 1.32(4) .
C34 C36 1.40(4) .
C35 C45 1.34(5) .
C35 C40 1.38(4) .
C36 C40 1.41(4) 5_566
C36 H36 0.9300 .
C37 H37 0.9300 .
C38 H38 0.9300 .
C39 H39 0.9300 .
C40 C36 1.41(4) 5_566
C40 H40 0.9300 .
C41 H41 0.9300 .
C42 C46 1.35(4) .
C42 H42 0.9300 .
C43 H43 0.9300 .
C44 C45 1.44(5) 5_566
C44 H44 0.9300 .
C45 C44 1.44(5) 5_566
C45 H45 0.9300 .
C46 C66 1.41(4) .
C46 H46 0.9300 .
C47 C65 1.40(4) .
C47 C47 1.41(6) 7_566
C47 C50 1.42(4) .
C48 C50 1.35(5) .
C48 C49 1.42(4) .
C48 H48 0.9300 .
C49 C64 1.36(4) .
C49 N10 1.48(4) .
C50 H50 0.9300 .
N10 C53 1.30(4) .
N10 C51 1.37(4) .
C53 N11 1.39(4) .
C53 H53 0.9300 .
C51 C52 1.28(4) .
C51 H51 0.9300 .
C52 N11 1.39(4) .
C52 H52 0.9300 .
C54 C56 1.36(4) .
C54 C58 1.39(4) .
C54 H54 0.9300 .
C55 C57 1.37(4) .
C55 C56 1.38(4) .
C55 C55 1.51(6) 2
C56 H56 0.9300 .
C57 C59 1.37(5) .
C57 H57 0.9300 .
C58 C59 1.38(5) .
C58 N12 1.48(4) .
C59 H59 0.9300 .
N12 C63 1.33(4) .
N12 C61 1.33(5) .
C61 N14 1.30(5) .
C61 H61 0.9300 .
C62 C63 1.35(6) .
C62 N14 1.42(6) .
C63 H63 0.9300 .
C64 C65 1.33(4) .
C64 H64 0.9300 .
C65 H65 0.9300 .
N13 C66 1.36(3) .
C66 H66 0.9300 .
O1W H1WA 0.8499 .
O1W H1WB 0.8498 .
O2W H2WA 0.8508 .
O2W H2WB 0.8499 .

loop_
_geom_hbond_atom_site_label_D
_geom_hbond_atom_site_label_H
_geom_hbond_atom_site_label_A
_geom_hbond_distance_DH
_geom_hbond_distance_HA
_geom_hbond_distance_DA
_geom_hbond_angle_DHA
_geom_hbond_site_symmetry_A
O2W H2WA O10 0.85 2.24 3.09(3) 179.6 .
O1W H1WA O23 0.85 2.50 3.01(2) 119.6 1_554
O1W H1WB O23 0.85 2.22 3.01(2) 154.5 2
O1W H1WB O18 0.85 2.59 3.14(3) 123.5 2
